data_1570017
loop_
_publ_author_name
'Just, David'
'Gon&#xe7;alves, Carlos R'
'Vezonik, Uro&#x161;'
'Kaiser, Daniel'
'Maulide, Nuno'

_publ_section_title
;
 General acid-mediated aminolactone formation using unactivated alkenes.
;
_journal_issue 39
_journal_name_full 'Chemical science'
_journal_page_first 10806
_journal_page_last 10811
_journal_paper_doi 10.1039/d3sc04073a
_journal_volume 14
_journal_year 2023
_chemical_formula_moiety 'C17 H23 N O2'
_chemical_formula_sum 'C17 H23 N O2'
_chemical_formula_weight 273.36
_space_group_crystal_system monoclinic
_space_group_IT_number 15
_space_group_name_Hall '-I 2ya'
_space_group_name_H-M_alt 'I 1 2/a 1'
_atom_sites_solution_hydrogens geom
_atom_sites_solution_primary direct
_audit_creation_date 2022-11-25
_audit_creation_method
;
Olex2 1.5
(compiled 2022.04.07 svn.rca3783a0 for OlexSys, GUI svn.r6498)
;
_audit_update_record
;
2022-11-29 deposited with the CCDC.	2023-09-19 downloaded from the CCDC.
;
_cell_angle_alpha 90
_cell_angle_beta 103.824(11)
_cell_angle_gamma 90
_cell_formula_units_Z 8
_cell_length_a 14.635(2)
_cell_length_b 10.097(2)
_cell_length_c 20.471(3)
_cell_measurement_reflns_used 5446
_cell_measurement_temperature 100
_cell_measurement_theta_max 24.74
_cell_measurement_theta_min 2.26
_cell_volume 2937.4(8)
_computing_cell_refinement
;
X-Area Recipe 1.36.0.0 (STOE, 2020)
;
_computing_data_collection
;
X-Area Pilatus3_SV 1.31.170.0 (STOE, 2020)
;
_computing_data_reduction
;
X-Area Integrate 1.78.3.0 (STOE, 2020)
X-Area LANA 1.83.8.0 (STOE, 2020)
;
_computing_molecular_graphics 'Olex2 1.5 (Dolomanov et al., 2009)'
_computing_publication_material
;
STOE & Cie GmbH, X-Area, software package for collecting single-crystal or
multi-domain crystal data on STOE area-detector diffractometers, for image 
processing, for the correction and scaling of reflection intensities and 
for outlier rejection, version 1.90, Darmstadt 2020
;
_computing_structure_refinement 'SHELXL 2018/3 (Sheldrick, 2015)'
_computing_structure_solution 'SHELXS  (Sheldrick, 2008)'
_diffrn_ambient_temperature 100
_diffrn_detector 'EIGER2 500K'
_diffrn_detector_area_resol_mean 13.33
_diffrn_measured_fraction_theta_full 0.988
_diffrn_measured_fraction_theta_max 0.987
_diffrn_measurement_details
;
 2445 frames, detector distance = 40 mm
;
_diffrn_measurement_device 'Eulerian 4-circle diffractometer'
_diffrn_measurement_device_type 'STOE STADIVARI'
_diffrn_measurement_method 'rotation method, \w scans'
_diffrn_radiation_collimation '1.2 0.6 mm diameter'
_diffrn_radiation_monochromator 'Graded multilayer mirror'
_diffrn_radiation_polarisn_norm 270
_diffrn_radiation_probe x-ray
_diffrn_radiation_type 'Mo K\a'
_diffrn_radiation_wavelength 0.71073
_diffrn_reflns_av_R_equivalents 0.0555
_diffrn_reflns_av_unetI/netI 0.0968
_diffrn_reflns_Laue_measured_fraction_full 0.988
_diffrn_reflns_Laue_measured_fraction_max 0.987
_diffrn_reflns_limit_h_max 17
_diffrn_reflns_limit_h_min -17
_diffrn_reflns_limit_k_max 12
_diffrn_reflns_limit_k_min -12
_diffrn_reflns_limit_l_max 24
_diffrn_reflns_limit_l_min -24
_diffrn_reflns_number 13059
_diffrn_reflns_point_group_measured_fraction_full 0.988
_diffrn_reflns_point_group_measured_fraction_max 0.987
_diffrn_reflns_theta_full 25.242
_diffrn_reflns_theta_max 25.680
_diffrn_reflns_theta_min 2.049
_diffrn_source 'Axo Mo'
_diffrn_source_current 0.830
_diffrn_source_power 0.050
_diffrn_source_voltage 60
_exptl_absorpt_coefficient_mu 0.080
_exptl_absorpt_correction_T_max 0.9930
_exptl_absorpt_correction_T_min 0.6926
_exptl_absorpt_correction_type multi-scan
_exptl_absorpt_process_details
;
STOE LANA, absorption correction by scaling of reflection intensities.
J. Koziskova, F. Hahn, J. Richter, J. Kozisek, "Comparison of different
absorption corrections on the model structure of tetrakis(\m~2~-acetato)-
diaqua-di-copper(II)", Acta Chimica Slovaca, vol. 9, no. 2, 2016, pp. 136 - 140.
Afterwards a spherical absorption correction was performed within STOE LANA.
;
_exptl_crystal_colour 'clear colourless'
_exptl_crystal_density_diffrn 1.236
_exptl_crystal_density_method 'not measured'
_exptl_crystal_description block
_exptl_crystal_F_000 1184
_exptl_crystal_size_max 0.6
_exptl_crystal_size_mid 0.483
_exptl_crystal_size_min 0.35
_refine_diff_density_max 0.464
_refine_diff_density_min -0.340
_refine_diff_density_rms 0.086
_refine_ls_extinction_coef 0.0052(19)
_refine_ls_extinction_expression Fc^*^=kFc[1+0.001xFc^2^\l^3^/sin(2\q)]^-1/4^
_refine_ls_extinction_method 'SHELXL-2018/3 (Sheldrick 2018)'
_refine_ls_goodness_of_fit_ref 1.043
_refine_ls_hydrogen_treatment constr
_refine_ls_matrix_type full
_refine_ls_number_parameters 232
_refine_ls_number_reflns 2744
_refine_ls_number_restraints 46
_refine_ls_restrained_S_all 1.091
_refine_ls_R_factor_all 0.1699
_refine_ls_R_factor_gt 0.0991
_refine_ls_shift/su_max 0.000
_refine_ls_shift/su_mean 0.000
_refine_ls_structure_factor_coef Fsqd
_refine_ls_weighting_details 'w=1/[\s^2^(Fo^2^)+(0.1750P)^2^] where P=(Fo^2^+2Fc^2^)/3'
_refine_ls_weighting_scheme calc
_refine_ls_wR_factor_gt 0.2760
_refine_ls_wR_factor_ref 0.3023
_reflns_Friedel_coverage 0.000
_reflns_number_gt 1290
_reflns_number_total 2744
_reflns_threshold_expression 'I > 2\s(I)'
_cod_data_source_file d3sc04073a2.cif
_cod_data_source_block daju196maj
_cod_depositor_comments 'Adding full bibliography for 1570017.cif.'
_cod_original_cell_volume 2937.6(8)
_cod_database_code 1570017
_shelx_shelxl_version_number 2018/3
_shelx_space_group_comment
;
The symmetry employed for this shelxl refinement is uniquely defined
by the following loop, which should always be used as a source of
symmetry information in preference to the above space-group names.
They are only intended as comments.
;
_shelx_estimated_absorpt_t_max 0.972
_shelx_estimated_absorpt_t_min 0.953
_olex2_refinement_description
;
1. Fixed Uiso
 At 1.2 times of:
  All C(H) groups, All C(H,H) groups
 At 1.5 times of:
  All C(H,H,H) groups
2. Restrained distances
 N1B-C14B \\sim N1A-C14A \\sim N1A-C16A \\sim N1A-C17A \\sim N1B-C17B \\sim
N1B-C16B
 with sigma of 0.02
 C1-C15A \\sim C1-C15B \\sim C14B-C15B \\sim C14A-C15A
 with sigma of 0.02
 O1-C13A \\sim O1-C13B
 with sigma of 0.02
3. Uiso/Uaniso restraints and constraints
Uanis(N1B) \\sim Ueq, Uanis(N1A) \\sim Ueq: with sigma of 0.01 and sigma for
terminal atoms of 0.02
Uanis(C16B) \\sim Ueq, Uanis(C17B) \\sim Ueq: with sigma of 0.01 and sigma for
terminal atoms of 0.02
Uanis(C15B) = Uanis(C15A)
Uanis(O1B) = Uanis(O1A)
Uanis(C13A) = Uanis(C13B)
4. Others
 Sof(O1B)=Sof(N1B)=Sof(C13B)=Sof(C14B)=Sof(H14B)=Sof(C15B)=Sof(H15C)=Sof(H15D)=
 Sof(C16B)=Sof(H16D)=Sof(H16E)=Sof(H16F)=Sof(C17B)=Sof(H17D)=Sof(H17E)=
 Sof(H17F)=1-FVAR(1)
 Sof(O1A)=Sof(N1A)=Sof(C13A)=Sof(C14A)=Sof(H14A)=Sof(C15A)=Sof(H15A)=Sof(H15B)=
 Sof(C16A)=Sof(H16A)=Sof(H16B)=Sof(H16C)=Sof(C17A)=Sof(H17A)=Sof(H17B)=
 Sof(H17C)=FVAR(1)
5.a Ternary CH refined with riding coordinates:
 C4(H4), C14A(H14A), C14B(H14B)
5.b Secondary CH2 refined with riding coordinates:
 C2(H2A,H2B), C3(H3A,H3B), C5(H5A,H5B), C6(H6A,H6B), C15A(H15A,H15B),
 C15B(H15C,H15D)
5.c Aromatic/amide H refined with riding coordinates:
 C8(H8), C9(H9), C10(H10), C11(H11), C12(H12)
5.d Idealised Me refined as rotating group:
 C16A(H16A,H16B,H16C), C17A(H17A,H17B,H17C), C16B(H16D,H16E,H16F), C17B(H17D,
 H17E,H17F)
;
_olex2_submission_special_instructions 'No special instructions were received'

loop_
_space_group_symop_operation_xyz
'x, y, z'
'-x+1/2, y, -z'
'x+1/2, y+1/2, z+1/2'
'-x+1, y+1/2, -z+1/2'
'-x, -y, -z'
'x-1/2, -y, z'
'-x+1/2, -y+1/2, -z+1/2'
'x, -y+1/2, z+1/2'

loop_
_atom_site_label
_atom_site_type_symbol
_atom_site_fract_x
_atom_site_fract_y
_atom_site_fract_z
_atom_site_U_iso_or_equiv
_atom_site_adp_type
_atom_site_occupancy
_atom_site_site_symmetry_order
_atom_site_calc_flag
_atom_site_refinement_flags_posn
_atom_site_refinement_flags_adp
_atom_site_refinement_flags_occupancy
_atom_site_disorder_assembly
_atom_site_disorder_group
O1 O 0.08008(19) 0.6741(3) 0.20371(13) 0.0500(9) Uani 1 1 d D . . . .
C1 C 0.0174(3) 0.7912(4) 0.1997(2) 0.0453(12) Uani 1 1 d D . . . .
C2 C 0.0402(3) 0.8822(5) 0.1478(2) 0.0573(13) Uani 1 1 d . . . . .
H2A H 0.108580 0.900917 0.160255 0.069 Uiso 1 1 calc R U . . .
H2B H 0.006959 0.967137 0.149188 0.069 Uiso 1 1 calc R U . . .
C3 C 0.0146(3) 0.8304(5) 0.0765(2) 0.0585(14) Uani 1 1 d . . . . .
H3A H 0.054118 0.752547 0.072792 0.070 Uiso 1 1 calc R U . . .
H3B H 0.027050 0.899630 0.045498 0.070 Uiso 1 1 calc R U . . .
C4 C -0.0896(3) 0.7910(4) 0.0564(2) 0.0399(11) Uani 1 1 d . . . . .
H4 H -0.128010 0.870865 0.060909 0.048 Uiso 1 1 calc R U . . .
C5 C -0.1062(3) 0.6872(4) 0.10634(18) 0.0395(11) Uani 1 1 d . . . . .
H5A H -0.172983 0.659227 0.094271 0.047 Uiso 1 1 calc R U . . .
H5B H -0.066814 0.608362 0.104145 0.047 Uiso 1 1 calc R U . . .
C6 C -0.0822(3) 0.7422(4) 0.17688(19) 0.0466(12) Uani 1 1 d . . . . .
H6A H -0.125579 0.816196 0.179374 0.056 Uiso 1 1 calc R U . . .
H6B H -0.092691 0.672345 0.208238 0.056 Uiso 1 1 calc R U . . .
C7 C -0.1162(3) 0.7472(5) -0.0159(2) 0.0465(12) Uani 1 1 d . . . . .
C8 C -0.1023(3) 0.6238(5) -0.0368(2) 0.0650(15) Uani 1 1 d . . . . .
H8 H -0.075838 0.558559 -0.004318 0.078 Uiso 1 1 calc R U . . .
C9 C -0.1254(3) 0.5895(7) -0.1043(2) 0.0842(19) Uani 1 1 d . . . . .
H9 H -0.115963 0.501004 -0.116940 0.101 Uiso 1 1 calc R U . . .
C10 C -0.1613(3) 0.6797(8) -0.1526(3) 0.0796(19) Uani 1 1 d . . . . .
H10 H -0.176431 0.655206 -0.198780 0.096 Uiso 1 1 calc R U . . .
C11 C -0.1754(3) 0.8074(7) -0.1338(3) 0.079(2) Uani 1 1 d . . . . .
H11 H -0.201004 0.872064 -0.166813 0.095 Uiso 1 1 calc R U . . .
C12 C -0.1520(3) 0.8411(5) -0.0659(2) 0.0587(14) Uani 1 1 d . . . . .
H12 H -0.160451 0.929860 -0.053120 0.070 Uiso 1 1 calc R U . . .
O1A O 0.1772(9) 0.5787(14) 0.2862(6) 0.073(3) Uani 0.545(7) 1 d . . P A 1
N1A N 0.1299(6) 0.7960(10) 0.3778(4) 0.063(3) Uani 0.545(7) 1 d D U P A 1
C13A C 0.123(2) 0.645(3) 0.2671(10) 0.057(4) Uani 0.545(7) 1 d D . P A 1
C14A C 0.0788(10) 0.7496(9) 0.3124(4) 0.060(3) Uani 0.545(7) 1 d D . P A 1
H14A H 0.020458 0.706857 0.319777 0.072 Uiso 0.545(7) 1 calc R U P A 1
C15A C 0.0452(11) 0.8676(11) 0.2662(5) 0.049(3) Uani 0.545(7) 1 d D . P A 1
H15A H 0.096245 0.932154 0.266528 0.059 Uiso 0.545(7) 1 calc R U P A 1
H15B H -0.009178 0.913075 0.277136 0.059 Uiso 0.545(7) 1 calc R U P A 1
C16A C 0.2225(6) 0.8269(11) 0.3846(5) 0.080(4) Uani 0.545(7) 1 d D . P A 1
H16A H 0.252529 0.841256 0.432219 0.120 Uiso 0.545(7) 1 calc R U P A 1
H16B H 0.227424 0.907770 0.359148 0.120 Uiso 0.545(7) 1 calc R U P A 1
H16C H 0.254076 0.753951 0.367248 0.120 Uiso 0.545(7) 1 calc R U P A 1
C17A C 0.1211(7) 0.6940(12) 0.4229(7) 0.093(5) Uani 0.545(7) 1 d D . P A 1
H17A H 0.143733 0.610619 0.408008 0.139 Uiso 0.545(7) 1 calc R U P A 1
H17B H 0.054905 0.684545 0.424122 0.139 Uiso 0.545(7) 1 calc R U P A 1
H17C H 0.158638 0.716082 0.467983 0.139 Uiso 0.545(7) 1 calc R U P A 1
O1B O 0.2032(12) 0.5580(17) 0.2646(7) 0.073(3) Uani 0.455(7) 1 d . . P A 2
N1B N 0.1463(9) 0.7132(14) 0.3733(5) 0.079(4) Uani 0.455(7) 1 d D U P A 2
C13B C 0.142(3) 0.675(4) 0.2632(12) 0.057(4) Uani 0.455(7) 1 d D . P A 2
C14B C 0.1401(9) 0.7698(15) 0.3063(5) 0.073(4) Uani 0.455(7) 1 d D . P A 2
H14B H 0.188431 0.839928 0.306422 0.088 Uiso 0.455(7) 1 calc R U P A 2
C15B C 0.0391(12) 0.8177(16) 0.2753(6) 0.049(3) Uani 0.455(7) 1 d D . P A 2
H15C H -0.006060 0.769595 0.295700 0.059 Uiso 0.455(7) 1 calc R U P A 2
H15D H 0.033698 0.913583 0.283768 0.059 Uiso 0.455(7) 1 calc R U P A 2
C16B C 0.1341(17) 0.8226(19) 0.4167(9) 0.154(9) Uani 0.455(7) 1 d D U P A 2
H16D H 0.183679 0.888485 0.417958 0.231 Uiso 0.455(7) 1 calc R U P A 2
H16E H 0.138069 0.789308 0.462278 0.231 Uiso 0.455(7) 1 calc R U P A 2
H16F H 0.072465 0.863622 0.399174 0.231 Uiso 0.455(7) 1 calc R U P A 2
C17B C 0.2165(15) 0.634(2) 0.4086(9) 0.199(10) Uani 0.455(7) 1 d D U P A 2
H17D H 0.188854 0.559970 0.428401 0.298 Uiso 0.455(7) 1 calc R U P A 2
H17E H 0.257438 0.685352 0.444544 0.298 Uiso 0.455(7) 1 calc R U P A 2
H17F H 0.253416 0.599048 0.378349 0.298 Uiso 0.455(7) 1 calc R U P A 2

loop_
_atom_site_aniso_label
_atom_site_aniso_U_11
_atom_site_aniso_U_22
_atom_site_aniso_U_33
_atom_site_aniso_U_23
_atom_site_aniso_U_13
_atom_site_aniso_U_12
O1 0.0499(18) 0.069(2) 0.0300(17) 0.0055(14) 0.0079(13) 0.0187(15)
C1 0.042(3) 0.047(3) 0.043(3) -0.013(2) 0.003(2) 0.011(2)
C2 0.050(3) 0.057(3) 0.057(3) 0.002(3) -0.002(2) 0.004(2)
C3 0.043(3) 0.079(3) 0.046(3) 0.018(2) -0.005(2) -0.011(2)
C4 0.037(2) 0.043(3) 0.038(2) 0.0056(19) 0.0052(18) 0.0021(18)
C5 0.030(2) 0.052(3) 0.037(2) -0.011(2) 0.0095(17) 0.0029(18)
C6 0.041(2) 0.062(3) 0.038(2) -0.005(2) 0.0119(18) 0.007(2)
C7 0.027(2) 0.075(3) 0.035(2) 0.008(2) 0.0026(17) 0.011(2)
C8 0.066(3) 0.092(4) 0.034(3) -0.002(3) 0.007(2) 0.042(3)
C9 0.068(4) 0.136(5) 0.046(3) -0.009(3) 0.009(3) 0.047(3)
C10 0.040(3) 0.158(6) 0.039(3) 0.002(4) 0.007(2) 0.011(3)
C11 0.031(3) 0.146(6) 0.057(4) 0.042(4) 0.001(2) -0.027(3)
C12 0.038(3) 0.084(4) 0.051(3) 0.017(3) 0.004(2) -0.019(2)
O1A 0.075(7) 0.067(5) 0.066(8) -0.005(5) -0.005(4) 0.046(4)
N1A 0.073(5) 0.068(6) 0.041(5) -0.011(5) -0.002(4) 0.013(5)
C13A 0.057(12) 0.039(14) 0.059(4) 0.018(4) -0.021(6) -0.037(6)
C14A 0.089(8) 0.060(7) 0.027(5) -0.015(5) 0.005(5) -0.024(6)
C15A 0.066(4) 0.039(9) 0.043(4) -0.007(5) 0.014(3) -0.006(6)
C16A 0.040(6) 0.143(10) 0.057(6) 0.035(6) 0.012(4) 0.004(6)
C17A 0.047(6) 0.103(9) 0.110(10) 0.052(8) -0.017(6) -0.054(6)
O1B 0.075(7) 0.067(5) 0.066(8) -0.005(5) -0.005(4) 0.046(4)
N1B 0.094(7) 0.097(8) 0.040(6) 0.000(6) 0.001(5) 0.062(6)
C13B 0.057(12) 0.039(14) 0.059(4) 0.018(4) -0.021(6) -0.037(6)
C14B 0.042(7) 0.137(13) 0.039(7) -0.034(7) 0.006(6) -0.015(8)
C15B 0.066(4) 0.039(9) 0.043(4) -0.007(5) 0.014(3) -0.006(6)
C16B 0.204(17) 0.189(17) 0.055(10) -0.044(11) 0.004(10) 0.089(13)
C17B 0.242(19) 0.191(16) 0.162(15) -0.072(13) 0.047(14) 0.044(14)

loop_
_atom_type_symbol
_atom_type_description
_atom_type_scat_dispersion_real
_atom_type_scat_dispersion_imag
_atom_type_scat_source
C C 0.0033 0.0016 'International Tables Vol C Tables 4.2.6.8 and 6.1.1.4'
H H 0.0000 0.0000 'International Tables Vol C Tables 4.2.6.8 and 6.1.1.4'
N N 0.0061 0.0033 'International Tables Vol C Tables 4.2.6.8 and 6.1.1.4'
O O 0.0106 0.0060 'International Tables Vol C Tables 4.2.6.8 and 6.1.1.4'

loop_
_geom_angle_atom_site_label_1
_geom_angle_atom_site_label_2
_geom_angle_atom_site_label_3
_geom_angle
_geom_angle_site_symmetry_1
_geom_angle_site_symmetry_3
_geom_angle_publ_flag
C13A O1 C1 112(2) . . ?
C13B O1 C1 109(2) . . ?
O1 C1 C2 106.7(3) . . ?
O1 C1 C6 107.1(3) . . ?
O1 C1 C15A 108.8(6) . . ?
O1 C1 C15B 96.2(6) . . ?
C2 C1 C6 110.1(3) . . ?
C2 C1 C15A 105.3(6) . . ?
C2 C1 C15B 125.6(7) . . ?
C6 C1 C15A 118.3(7) . . ?
C6 C1 C15B 108.9(8) . . ?
C1 C2 H2A 108.5 . . ?
C1 C2 H2B 108.5 . . ?
C1 C2 C3 115.2(4) . . ?
H2A C2 H2B 107.5 . . ?
C3 C2 H2A 108.5 . . ?
C3 C2 H2B 108.5 . . ?
C2 C3 H3A 109.5 . . ?
C2 C3 H3B 109.5 . . ?
C2 C3 C4 110.5(4) . . ?
H3A C3 H3B 108.1 . . ?
C4 C3 H3A 109.5 . . ?
C4 C3 H3B 109.5 . . ?
C3 C4 H4 108.0 . . ?
C5 C4 C3 107.8(3) . . ?
C5 C4 H4 108.0 . . ?
C7 C4 C3 110.3(3) . . ?
C7 C4 H4 108.0 . . ?
C7 C4 C5 114.4(3) . . ?
C4 C5 H5A 109.5 . . ?
C4 C5 H5B 109.5 . . ?
H5A C5 H5B 108.1 . . ?
C6 C5 C4 110.6(3) . . ?
C6 C5 H5A 109.5 . . ?
C6 C5 H5B 109.5 . . ?
C1 C6 C5 113.9(3) . . ?
C1 C6 H6A 108.8 . . ?
C1 C6 H6B 108.8 . . ?
C5 C6 H6A 108.8 . . ?
C5 C6 H6B 108.8 . . ?
H6A C6 H6B 107.7 . . ?
C8 C7 C4 124.1(4) . . ?
C8 C7 C12 116.9(4) . . ?
C12 C7 C4 118.9(4) . . ?
C7 C8 H8 119.1 . . ?
C7 C8 C9 121.8(5) . . ?
C9 C8 H8 119.1 . . ?
C8 C9 H9 119.3 . . ?
C10 C9 C8 121.4(6) . . ?
C10 C9 H9 119.3 . . ?
C9 C10 H10 120.6 . . ?
C9 C10 C11 118.9(5) . . ?
C11 C10 H10 120.6 . . ?
C10 C11 H11 120.3 . . ?
C10 C11 C12 119.4(5) . . ?
C12 C11 H11 120.3 . . ?
C7 C12 H12 119.2 . . ?
C11 C12 C7 121.6(5) . . ?
C11 C12 H12 119.2 . . ?
C16A N1A C14A 116.7(10) . . ?
C16A N1A C17A 110.1(8) . . ?
C17A N1A C14A 105.2(9) . . ?
O1 C13A C14A 105(3) . . ?
O1A C13A O1 130(4) . . ?
O1A C13A C14A 124.8(17) . . ?
N1A C14A C13A 123.3(11) . . ?
N1A C14A H14A 105.7 . . ?
N1A C14A C15A 109.9(8) . . ?
C13A C14A H14A 105.7 . . ?
C15A C14A C13A 105.4(9) . . ?
C15A C14A H14A 105.7 . . ?
C1 C15A H15A 112.2 . . ?
C1 C15A H15B 112.2 . . ?
C14A C15A C1 97.7(7) . . ?
C14A C15A H15A 112.2 . . ?
C14A C15A H15B 112.2 . . ?
H15A C15A H15B 109.8 . . ?
N1A C16A H16A 109.5 . . ?
N1A C16A H16B 109.5 . . ?
N1A C16A H16C 109.5 . . ?
H16A C16A H16B 109.5 . . ?
H16A C16A H16C 109.5 . . ?
H16B C16A H16C 109.5 . . ?
N1A C17A H17A 109.5 . . ?
N1A C17A H17B 109.5 . . ?
N1A C17A H17C 109.5 . . ?
H17A C17A H17B 109.5 . . ?
H17A C17A H17C 109.5 . . ?
H17B C17A H17C 109.5 . . ?
C16B N1B C14B 106.6(15) . . ?
C17B N1B C14B 126.4(14) . . ?
C17B N1B C16B 107.9(12) . . ?
O1 C13B O1B 107(3) . . ?
C14B C13B O1 120(4) . . ?
C14B C13B O1B 133.3(14) . . ?
N1B C14B H14B 112.8 . . ?
N1B C14B C15B 110.2(11) . . ?
C13B C14B N1B 110.0(14) . . ?
C13B C14B H14B 112.8 . . ?
C13B C14B C15B 97.4(18) . . ?
C15B C14B H14B 112.8 . . ?
C1 C15B C14B 108.0(11) . . ?
C1 C15B H15C 110.1 . . ?
C1 C15B H15D 110.1 . . ?
C14B C15B H15C 110.1 . . ?
C14B C15B H15D 110.1 . . ?
H15C C15B H15D 108.4 . . ?
N1B C16B H16D 109.5 . . ?
N1B C16B H16E 109.5 . . ?
N1B C16B H16F 109.5 . . ?
H16D C16B H16E 109.5 . . ?
H16D C16B H16F 109.5 . . ?
H16E C16B H16F 109.5 . . ?
N1B C17B H17D 109.5 . . ?
N1B C17B H17E 109.5 . . ?
N1B C17B H17F 109.5 . . ?
H17D C17B H17E 109.5 . . ?
H17D C17B H17F 109.5 . . ?
H17E C17B H17F 109.5 . . ?

loop_
_geom_bond_atom_site_label_1
_geom_bond_atom_site_label_2
_geom_bond_distance
_geom_bond_site_symmetry_2
_geom_bond_publ_flag
O1 C1 1.486(5) . ?
O1 C13A 1.331(11) . ?
O1 C13B 1.336(13) . ?
C1 C2 1.501(6) . ?
C1 C6 1.505(6) . ?
C1 C15A 1.532(10) . ?
C1 C15B 1.526(12) . ?
C2 H2A 0.9900 . ?
C2 H2B 0.9900 . ?
C2 C3 1.511(6) . ?
C3 H3A 0.9900 . ?
C3 H3B 0.9900 . ?
C3 C4 1.535(5) . ?
C4 H4 1.0000 . ?
C4 C5 1.524(5) . ?
C4 C7 1.503(6) . ?
C5 H5A 0.9900 . ?
C5 H5B 0.9900 . ?
C5 C6 1.508(5) . ?
C6 H6A 0.9900 . ?
C6 H6B 0.9900 . ?
C7 C8 1.349(6) . ?
C7 C12 1.401(6) . ?
C8 H8 0.9500 . ?
C8 C9 1.386(6) . ?
C9 H9 0.9500 . ?
C9 C10 1.355(8) . ?
C10 H10 0.9500 . ?
C10 C11 1.376(8) . ?
C11 H11 0.9500 . ?
C11 C12 1.392(7) . ?
C12 H12 0.9500 . ?
O1A C13A 1.04(4) . ?
N1A C14A 1.446(10) . ?
N1A C16A 1.366(10) . ?
N1A C17A 1.409(10) . ?
C13A C14A 1.64(5) . ?
C14A H14A 1.0000 . ?
C14A C15A 1.528(11) . ?
C15A H15A 0.9900 . ?
C15A H15B 0.9900 . ?
C16A H16A 0.9800 . ?
C16A H16B 0.9800 . ?
C16A H16C 0.9800 . ?
C17A H17A 0.9800 . ?
C17A H17B 0.9800 . ?
C17A H17C 0.9800 . ?
O1B C13B 1.48(6) . ?
N1B C14B 1.469(12) . ?
N1B C16B 1.455(13) . ?
N1B C17B 1.366(14) . ?
C13B C14B 1.30(5) . ?
C14B H14B 1.0000 . ?
C14B C15B 1.541(14) . ?
C15B H15C 0.9900 . ?
C15B H15D 0.9900 . ?
C16B H16D 0.9800 . ?
C16B H16E 0.9800 . ?
C16B H16F 0.9800 . ?
C17B H17D 0.9800 . ?
C17B H17E 0.9800 . ?
C17B H17F 0.9800 . ?

loop_
_geom_torsion_atom_site_label_1
_geom_torsion_atom_site_label_2
_geom_torsion_atom_site_label_3
_geom_torsion_atom_site_label_4
_geom_torsion
_geom_torsion_site_symmetry_1
_geom_torsion_site_symmetry_2
_geom_torsion_site_symmetry_3
_geom_torsion_site_symmetry_4
_geom_torsion_publ_flag
O1 C1 C2 C3 67.1(4) . . . . ?
O1 C1 C6 C5 -65.6(4) . . . . ?
O1 C1 C15A C14A -31.4(12) . . . . ?
O1 C1 C15B C14B 29.3(12) . . . . ?
O1 C13A C14A N1A -151.2(10) . . . . ?
O1 C13A C14A C15A -24.2(14) . . . . ?
O1 C13B C14B N1B 132.8(18) . . . . ?
O1 C13B C14B C15B 18(3) . . . . ?
C1 O1 C13A O1A -169.9(18) . . . . ?
C1 O1 C13A C14A 3.7(12) . . . . ?
C1 O1 C13B O1B -179.7(13) . . . . ?
C1 O1 C13B C14B 0(3) . . . . ?
C1 C2 C3 C4 54.4(5) . . . . ?
C2 C1 C6 C5 50.0(5) . . . . ?
C2 C1 C15A C14A -145.4(9) . . . . ?
C2 C1 C15B C14B -86.3(13) . . . . ?
C2 C3 C4 C5 -57.8(4) . . . . ?
C2 C3 C4 C7 176.6(4) . . . . ?
C3 C4 C5 C6 59.7(4) . . . . ?
C3 C4 C7 C8 83.7(5) . . . . ?
C3 C4 C7 C12 -91.9(4) . . . . ?
C4 C5 C6 C1 -57.7(5) . . . . ?
C4 C7 C8 C9 -178.0(4) . . . . ?
C4 C7 C12 C11 178.3(4) . . . . ?
C5 C4 C7 C8 -38.0(5) . . . . ?
C5 C4 C7 C12 146.4(4) . . . . ?
C6 C1 C2 C3 -48.8(5) . . . . ?
C6 C1 C15A C14A 91.1(11) . . . . ?
C6 C1 C15B C14B 139.9(11) . . . . ?
C7 C4 C5 C6 -177.2(3) . . . . ?
C7 C8 C9 C10 1.5(8) . . . . ?
C8 C7 C12 C11 2.3(6) . . . . ?
C8 C9 C10 C11 -0.5(8) . . . . ?
C9 C10 C11 C12 0.5(8) . . . . ?
C10 C11 C12 C7 -1.5(7) . . . . ?
C12 C7 C8 C9 -2.3(7) . . . . ?
O1A C13A C14A N1A 23(2) . . . . ?
O1A C13A C14A C15A 149.8(19) . . . . ?
N1A C14A C15A C1 166.9(9) . . . . ?
C13A O1 C1 C2 131.4(9) . . . . ?
C13A O1 C1 C6 -110.7(9) . . . . ?
C13A O1 C1 C15A 18.3(11) . . . . ?
C13A C14A C15A C1 32.2(13) . . . . ?
C15A C1 C2 C3 -177.4(7) . . . . ?
C15A C1 C6 C5 171.0(6) . . . . ?
C16A N1A C14A C13A 42.1(15) . . . . ?
C16A N1A C14A C15A -82.9(15) . . . . ?
C17A N1A C14A C13A -80.3(14) . . . . ?
C17A N1A C14A C15A 154.7(12) . . . . ?
O1B C13B C14B N1B -47(4) . . . . ?
O1B C13B C14B C15B -162(3) . . . . ?
N1B C14B C15B C1 -144.1(11) . . . . ?
C13B O1 C1 C2 111.2(13) . . . . ?
C13B O1 C1 C6 -130.9(13) . . . . ?
C13B O1 C1 C15B -18.9(15) . . . . ?
C13B C14B C15B C1 -29.6(17) . . . . ?
C15B C1 C2 C3 177.8(9) . . . . ?
C15B C1 C6 C5 -168.6(7) . . . . ?
C16B N1B C14B C13B -175(2) . . . . ?
C16B N1B C14B C15B -68.4(17) . . . . ?
C17B N1B C14B C13B 57(3) . . . . ?
C17B N1B C14B C15B 163.3(17) . . . . ?
